data_4300179
loop_
_publ_author_name
'Barbara J\"urgens'
'Elisabeth Irran'
'Julius Schneider'
'Wolfgang Schnick'

_publ_contact_author
;
 Wolfgang Schnick
 Department Chemie
 Ludwig-Maximilians-Universitaet Muenchen
 Butenandtstr. 5-13 (Haus D)
 D-81377 Munich, Germany
;
_publ_contact_author_email wsc@cup.uni-muenchen.de
_publ_contact_author_fax +49/89/2180-7440
_publ_contact_author_phone +49/89/2180-7439
_publ_section_title
;
Trimerization of NaC2N3 to Na3C6N9 in the Solid: Ab Initio Crystal
Structure Determination of Two Polymorphs of NaC2N3 and of Na3C6N9 from X-ray
Powder Diffractometry
;
_journal_name_full 'Inorganic Chemistry'
_journal_page_first 665
_journal_page_last 670
_journal_paper_doi 10.1021/ic991044f
_journal_volume 39
_journal_year 2000
_chemical_formula_sum 'C2 N3 Na'
_space_group_IT_number 14
_symmetry_cell_setting monoclinic
_symmetry_space_group_name_Hall '-P 2yn'
_symmetry_space_group_name_H-M 'P 1 21/n 1'
_cell_angle_alpha 90.0
_cell_angle_beta 93.496(1)
_cell_angle_gamma 90.0
_cell_formula_units_Z 4
_cell_length_a 6.4717(1)
_cell_length_b 14.9458(3)
_cell_length_c 3.57625(7)
_cell_volume 345.268(11)
_computing_structure_refinement GSAS
_pd_block_id PHASE_1
_pd_phase_name NaC2N3
_refine_ls_goodness_of_fit_all 1.11
_refine_ls_number_parameters 31
_cod_original_sg_symbol_H-M 'P 21/n'
_cod_database_code 4300179
_cod_database_fobs_code 4300179

loop_
_symmetry_equiv_pos_as_xyz
+x,+y,+z
-x+1/2,+y+1/2,-z+1/2
-x,-y,-z
+x+1/2,-y+1/2,+z+1/2

loop_
_atom_site_label
_atom_site_fract_x
_atom_site_fract_y
_atom_site_fract_z
_atom_site_occupancy
_atom_site_thermal_displace_type
_atom_site_U_iso_or_equiv
_atom_site_symmetry_multiplicity
NA1 .6437(3) .0878(1) .2606(8) 1.0 Uiso .037(1) 4
N1 .2747(5) .0269(2) .2267(14) 1.0 Uiso .031(2) 4
N2 .0056(5) .1410(3) .2840(13) 1.0 Uiso .040(2) 4
N3 .0570(6) .3030(2) .2573(15) 1.0 Uiso .044(2) 4
C1 .1558(8) .0832(4) .2593(17) 1.0 Uiso .031(2) 4
C2 .0468(7) .2269(4) .2623(19) 1.0 Uiso .053(2) 4

loop_
_atom_type_symbol
_atom_type_number_in_cell
NA 4.0
N 12.0
C 8.0
